data_4345460
loop_
_publ_author_name
'Ponikiewski, \/L'
'Zi\'o\/lkowska, A'
'Pikies, J.'

_publ_section_title
;
 Reactions of Lithiated Diphosphanes R2P-P(SiMe3)Li (R = tBu and iPr) with
 [(Me)NacnacTiCl2&#x00B7;THF] and [(Me)NacnacTiCl3]. Formation and
 Structure of Titanium(III) and Titanium(IV) \b-Diketiminato Complexes
 Bearing the Side-on Phosphanylphosphido and Phosphanylphosphinidene
 Functionalities.
;
_journal_issue 3
_journal_name_full 'Inorganic chemistry'
_journal_page_first 1094
_journal_page_last 1103
_journal_paper_doi 10.1021/acs.inorgchem.6b01929
_journal_volume 56
_journal_year 2017
_chemical_formula_sum 'C56 H99 Li N2 O4 P2 Si Ti'
_chemical_formula_weight 1009.24
_chemical_name_systematic
;
 ?
;
_space_group_IT_number 2
_symmetry_cell_setting triclinic
_symmetry_Int_Tables_number 2
_symmetry_space_group_name_Hall '-P 1'
_symmetry_space_group_name_H-M 'P -1'
_atom_sites_solution_hydrogens geom
_audit_creation_date 2016-05-20T12:46:34-00:00
_audit_creation_method 'WinGX routine CIF_UPDATE'
_cell_angle_alpha 65.152(3)
_cell_angle_beta 83.292(3)
_cell_angle_gamma 89.663(3)
_cell_formula_units_Z 4
_cell_length_a 17.0217(7)
_cell_length_b 18.9206(7)
_cell_length_c 20.8104(7)
_cell_measurement_reflns_used 34269
_cell_measurement_temperature 120(2)
_cell_measurement_theta_max 29.49
_cell_measurement_theta_min 4.47
_cell_volume 6033.2(4)
_computing_cell_refinement 'STOE X-AREA'
_computing_data_collection 'STOE X-AREA'
_computing_data_reduction 'STOE X-RED'
_computing_structure_refinement 'SHELXL-2013 (Sheldrick, 2013)'
_diffrn_ambient_temperature 120(2)
_diffrn_detector 'image plate (34 cm diameter)'
_diffrn_detector_area_resol_mean 6.67
_diffrn_detector_type STOE
_diffrn_measured_fraction_theta_full 0.983
_diffrn_measured_fraction_theta_max 0.986
_diffrn_measurement_device '2-circle goniometer'
_diffrn_measurement_device_type 'STOE IPDS 2T'
_diffrn_measurement_method 'rotation method'
_diffrn_radiation_monochromator 'parabolic x-ray mirror'
_diffrn_radiation_type MoK\a
_diffrn_radiation_wavelength 0.71073
_diffrn_reflns_av_R_equivalents 0.0528
_diffrn_reflns_av_unetI/netI 0.0704
_diffrn_reflns_Laue_measured_fraction_full 0.983
_diffrn_reflns_Laue_measured_fraction_max 0.986
_diffrn_reflns_limit_h_max 22
_diffrn_reflns_limit_h_min -22
_diffrn_reflns_limit_k_max 24
_diffrn_reflns_limit_k_min -24
_diffrn_reflns_limit_l_max 27
_diffrn_reflns_limit_l_min -27
_diffrn_reflns_number 56846
_diffrn_reflns_point_group_measured_fraction_full 0.983
_diffrn_reflns_point_group_measured_fraction_max 0.986
_diffrn_reflns_theta_full 25.242
_diffrn_reflns_theta_max 28
_diffrn_reflns_theta_min 3.001
_diffrn_source 'GeniX Mo, 0.05 x 0.05 mm2 microfocus'
_exptl_absorpt_coefficient_mu 0.256
_exptl_absorpt_correction_T_max 0.9799
_exptl_absorpt_correction_T_min 0.9566
_exptl_absorpt_correction_type integration
_exptl_crystal_colour red
_exptl_crystal_density_diffrn 1.111
_exptl_crystal_description plate
_exptl_crystal_F_000 2200
_exptl_crystal_size_max 0.22
_exptl_crystal_size_mid 0.21
_exptl_crystal_size_min 0.19
_refine_diff_density_max 1.496
_refine_diff_density_min -0.972
_refine_diff_density_rms 0.11
_refine_ls_extinction_method none
_refine_ls_goodness_of_fit_ref 1.049
_refine_ls_hydrogen_treatment constr
_refine_ls_matrix_type full
_refine_ls_number_parameters 1195
_refine_ls_number_reflns 28736
_refine_ls_number_restraints 12
_refine_ls_restrained_S_all 1.049
_refine_ls_R_factor_all 0.1629
_refine_ls_R_factor_gt 0.0918
_refine_ls_shift/su_max 0.001
_refine_ls_shift/su_mean 0
_refine_ls_structure_factor_coef Fsqd
_refine_ls_weighting_details
;
 w=1/[\s^2^(Fo^2^)+(0.2000P)^2^]
 where P=(Fo^2^+2Fc^2^)/3
;
_refine_ls_weighting_scheme calc
_refine_ls_wR_factor_gt 0.2526
_refine_ls_wR_factor_ref 0.3304
_reflns_Friedel_coverage 0
_reflns_number_gt 14250
_reflns_number_total 28736
_reflns_threshold_expression 'I > 2\s(I)'
_cod_data_source_file ic6b01929_si_001.cif
_cod_data_source_block 3a
_cod_database_code 4345460
_shelx_estimated_absorpt_t_min 0.946
_shelx_estimated_absorpt_t_max 0.953

loop_
_symmetry_equiv_pos_as_xyz
x,y,z
-x,-y,-z

loop_
_atom_site_label
_atom_site_type_symbol
_atom_site_fract_x
_atom_site_fract_y
_atom_site_fract_z
_atom_site_U_iso_or_equiv
_atom_site_adp_type
_atom_site_occupancy
_atom_site_site_symmetry_order
_atom_site_calc_flag
_atom_site_refinement_flags_posn
_atom_site_refinement_flags_adp
C1 C 0.4739(3) 0.7000(2) 0.2842(2) 0.0486(9) Uani 1 1 d . .
C2 C 0.4775(3) 0.6778(3) 0.3571(2) 0.0512(10) Uani 1 1 d . .
C3 C 0.5518(3) 0.6673(3) 0.3815(3) 0.0596(12) Uani 1 1 d . .
H3 H 0.555 0.653 0.4306 0.071 Uiso 1 1 calc R U
C4 C 0.6205(3) 0.6775(3) 0.3356(3) 0.0629(12) Uani 1 1 d . .
H4 H 0.6703 0.6692 0.3532 0.075 Uiso 1 1 calc R U
C5 C 0.6162(3) 0.6997(3) 0.2637(3) 0.0587(11) Uani 1 1 d . .
H5 H 0.6637 0.7076 0.2321 0.07 Uiso 1 1 calc R U
C6 C 0.5437(3) 0.7108(3) 0.2370(2) 0.0521(10) Uani 1 1 d . .
C7 C 0.4038(3) 0.6660(3) 0.4087(2) 0.0604(12) Uani 1 1 d . .
H7 H 0.3572 0.6733 0.3818 0.073 Uiso 1 1 calc R U
C8 C 0.4018(4) 0.7277(5) 0.4398(4) 0.097(2) Uani 1 1 d . .
H8A H 0.3531 0.7192 0.4727 0.146 Uiso 1 1 calc R U
H8B H 0.4034 0.78 0.4008 0.146 Uiso 1 1 calc R U
H8C H 0.4478 0.7227 0.4654 0.146 Uiso 1 1 calc R U
C9 C 0.3959(4) 0.5848(4) 0.4681(3) 0.091(2) Uani 1 1 d . .
H9A H 0.3471 0.5792 0.5003 0.137 Uiso 1 1 calc R U
H9B H 0.4415 0.5758 0.4948 0.137 Uiso 1 1 calc R U
H9C H 0.3939 0.5466 0.4479 0.137 Uiso 1 1 calc R U
C10 C 0.5413(3) 0.7332(3) 0.1583(3) 0.0595(11) Uani 1 1 d . .
H10 H 0.4845 0.7378 0.1497 0.071 Uiso 1 1 calc R U
C11 C 0.5843(4) 0.8127(4) 0.1126(3) 0.0762(15) Uani 1 1 d . .
H11A H 0.5816 0.8262 0.062 0.114 Uiso 1 1 calc R U
H11B H 0.6398 0.8102 0.1212 0.114 Uiso 1 1 calc R U
H11C H 0.5589 0.8525 0.1253 0.114 Uiso 1 1 calc R U
C12 C 0.5759(3) 0.6709(4) 0.1356(3) 0.0740(15) Uani 1 1 d . .
H12A H 0.573 0.6873 0.0846 0.111 Uiso 1 1 calc R U
H12B H 0.5456 0.6213 0.1631 0.111 Uiso 1 1 calc R U
H12C H 0.6314 0.6644 0.1445 0.111 Uiso 1 1 calc R U
C13 C 0.4085(3) 0.8479(3) 0.2120(3) 0.0661(13) Uani 1 1 d . .
H13A H 0.4495 0.8359 0.244 0.099 Uiso 1 1 calc R U
H13B H 0.3672 0.8767 0.2261 0.099 Uiso 1 1 calc R U
H13C H 0.4323 0.8797 0.1628 0.099 Uiso 1 1 calc R U
C14 C 0.3763(3) 0.7807(2) 0.2160(2) 0.0527(10) Uani 1 1 d . .
C15 C 0.3120(3) 0.7824(3) 0.1729(3) 0.0569(11) Uani 1 1 d . .
C16 C 0.2809(3) 0.7180(3) 0.1719(2) 0.0532(10) Uani 1 1 d . .
C17 C 0.2193(3) 0.7249(3) 0.1246(3) 0.0672(14) Uani 1 1 d . .
H17A H 0.2025 0.6728 0.1306 0.101 Uiso 1 1 calc R U
H17B H 0.2412 0.7561 0.0748 0.101 Uiso 1 1 calc R U
H17C H 0.1737 0.7504 0.1373 0.101 Uiso 1 1 calc R U
C18 C 0.4216(3) 0.5116(2) 0.2089(2) 0.0455(9) Uani 1 1 d . .
C19 C 0.4645(3) 0.4516(2) 0.2575(2) 0.0470(9) Uani 1 1 d . .
C20 C 0.5150(3) 0.4084(3) 0.2319(2) 0.0520(10) Uani 1 1 d . .
H20 H 0.5445 0.3694 0.2639 0.062 Uiso 1 1 calc R U
C21 C 0.5230(3) 0.4212(3) 0.1607(2) 0.0536(10) Uani 1 1 d . .
H21 H 0.5567 0.3904 0.1442 0.064 Uiso 1 1 calc R U
C22 C 0.4812(3) 0.4794(3) 0.1140(2) 0.0535(10) Uani 1 1 d . .
H22 H 0.4877 0.4889 0.0651 0.064 Uiso 1 1 calc R U
C23 C 0.4302(3) 0.5244(2) 0.1362(2) 0.0482(9) Uani 1 1 d . .
C24 C 0.4591(3) 0.4400(3) 0.3338(2) 0.0527(10) Uani 1 1 d . .
H24 H 0.4057 0.4566 0.3462 0.063 Uiso 1 1 calc R U
C25 C 0.5198(4) 0.4915(3) 0.3433(3) 0.0809(18) Uani 1 1 d . .
H25A H 0.5145 0.483 0.3935 0.121 Uiso 1 1 calc R U
H25B H 0.5112 0.5463 0.3133 0.121 Uiso 1 1 calc R U
H25C H 0.5731 0.4787 0.3293 0.121 Uiso 1 1 calc R U
C26 C 0.4652(3) 0.3553(3) 0.3866(2) 0.0622(12) Uani 1 1 d . .
H26A H 0.4257 0.3223 0.38 0.093 Uiso 1 1 calc R U
H26B H 0.4556 0.3512 0.4355 0.093 Uiso 1 1 calc R U
H26C H 0.5183 0.338 0.3784 0.093 Uiso 1 1 calc R U
C27 C 0.3819(3) 0.5856(3) 0.0853(2) 0.0538(10) Uani 1 1 d . .
H27 H 0.3777 0.6293 0.1004 0.065 Uiso 1 1 calc R U
C28 C 0.4184(4) 0.6198(3) 0.0091(3) 0.0662(13) Uani 1 1 d . .
H28A H 0.3839 0.6588 -0.0203 0.099 Uiso 1 1 calc R U
H28B H 0.425 0.5785 -0.0075 0.099 Uiso 1 1 calc R U
H28C H 0.4702 0.6447 0.0049 0.099 Uiso 1 1 calc R U
C29 C 0.2981(3) 0.5527(3) 0.0934(3) 0.0668(13) Uani 1 1 d . .
H29A H 0.2671 0.5926 0.0606 0.1 Uiso 1 1 calc R U
H29B H 0.2732 0.5371 0.1426 0.1 Uiso 1 1 calc R U
H29C H 0.2999 0.5072 0.0823 0.1 Uiso 1 1 calc R U
C30 C 0.1976(3) 0.7536(3) 0.3451(4) 0.0776(16) Uani 1 1 d . .
H30A H 0.2388 0.7442 0.3766 0.116 Uiso 1 1 calc R U
H30B H 0.1615 0.7916 0.3511 0.116 Uiso 1 1 calc R U
H30C H 0.2223 0.7741 0.2953 0.116 Uiso 1 1 calc R U
C31 C 0.0886(4) 0.6312(4) 0.4608(4) 0.0890(19) Uani 1 1 d . .
H31A H 0.058 0.582 0.4759 0.133 Uiso 1 1 calc R U
H31B H 0.0528 0.6719 0.4611 0.133 Uiso 1 1 calc R U
H31C H 0.1277 0.6246 0.4937 0.133 Uiso 1 1 calc R U
C32 C 0.0623(4) 0.6786(4) 0.3090(4) 0.0834(18) Uani 1 1 d . .
H32A H 0.0321 0.6297 0.3215 0.125 Uiso 1 1 calc R U
H32B H 0.0866 0.6989 0.2592 0.125 Uiso 1 1 calc R U
H32C H 0.0267 0.7168 0.3152 0.125 Uiso 1 1 calc R U
C33 C 0.1892(3) 0.3998(3) 0.4861(3) 0.0617(12) Uani 1 1 d . .
C34 C 0.2781(3) 0.3929(3) 0.4727(3) 0.0679(13) Uani 1 1 d . .
H34A H 0.3046 0.4447 0.4535 0.102 Uiso 1 1 calc R U
H34B H 0.2892 0.3701 0.4383 0.102 Uiso 1 1 calc R U
H34C H 0.2976 0.3593 0.5177 0.102 Uiso 1 1 calc R U
C35 C 0.1710(4) 0.4342(4) 0.5412(3) 0.0792(16) Uani 1 1 d . .
H35A H 0.1972 0.4861 0.5228 0.119 Uiso 1 1 calc R U
H35B H 0.1905 0.4001 0.586 0.119 Uiso 1 1 calc R U
H35C H 0.1136 0.4382 0.5499 0.119 Uiso 1 1 calc R U
C36 C 0.1478(4) 0.3189(3) 0.5166(4) 0.0817(17) Uani 1 1 d . .
H36A H 0.0906 0.3234 0.5256 0.123 Uiso 1 1 calc R U
H36B H 0.1677 0.2856 0.5615 0.123 Uiso 1 1 calc R U
H36C H 0.1586 0.2959 0.4824 0.123 Uiso 1 1 calc R U
C37 C 0.1445(3) 0.4285(3) 0.3373(3) 0.0626(12) Uani 1 1 d . .
C38 C 0.0751(4) 0.3666(4) 0.3614(4) 0.0823(17) Uani 1 1 d . .
H38A H 0.085 0.3221 0.4053 0.123 Uiso 1 1 calc R U
H38B H 0.0708 0.3489 0.3238 0.123 Uiso 1 1 calc R U
H38C H 0.0256 0.3896 0.3703 0.123 Uiso 1 1 calc R U
C39 C 0.2225(4) 0.3941(3) 0.3201(3) 0.0733(15) Uani 1 1 d . .
H39A H 0.2353 0.3506 0.3635 0.11 Uiso 1 1 calc R U
H39B H 0.2654 0.4345 0.3025 0.11 Uiso 1 1 calc R U
H39C H 0.2162 0.3755 0.2835 0.11 Uiso 1 1 calc R U
C40 C 0.1265(4) 0.4959(4) 0.2677(3) 0.0788(16) Uani 1 1 d . .
H40A H 0.077 0.5187 0.2768 0.118 Uiso 1 1 calc R U
H40B H 0.1212 0.476 0.2318 0.118 Uiso 1 1 calc R U
H40C H 0.1699 0.5358 0.2501 0.118 Uiso 1 1 calc R U
C41 C 0.9836(3) 0.1991(3) 0.2927(2) 0.0504(10) Uani 1 1 d . .
C42 C 0.9796(3) 0.1672(3) 0.3672(2) 0.0525(10) Uani 1 1 d . .
C43 C 1.0502(3) 0.1531(3) 0.3980(3) 0.0598(12) Uani 1 1 d . .
H43 H 1.0479 0.1318 0.4485 0.072 Uiso 1 1 calc R U
C44 C 1.1226(3) 0.1692(3) 0.3570(3) 0.0668(13) Uani 1 1 d . .
H44 H 1.1698 0.1579 0.3789 0.08 Uiso 1 1 calc R U
C45 C 1.1262(3) 0.2015(4) 0.2844(3) 0.0710(14) Uani 1 1 d . .
H45 H 1.1766 0.2139 0.2562 0.085 Uiso 1 1 calc R U
C46 C 1.0581(3) 0.2168(3) 0.2504(3) 0.0622(12) Uani 1 1 d . .
C47 C 0.9015(3) 0.1477(3) 0.4145(2) 0.0566(11) Uani 1 1 d . .
H47 H 0.8583 0.162 0.3831 0.068 Uiso 1 1 calc R U
C48 C 0.8923(4) 0.1948(4) 0.4600(3) 0.0746(15) Uani 1 1 d . .
H48A H 0.8409 0.1808 0.4899 0.112 Uiso 1 1 calc R U
H48B H 0.8955 0.2507 0.4285 0.112 Uiso 1 1 calc R U
H48C H 0.9348 0.1828 0.4905 0.112 Uiso 1 1 calc R U
C49 C 0.8910(4) 0.0596(3) 0.4629(3) 0.0699(14) Uani 1 1 d . .
H49A H 0.8397 0.0485 0.4929 0.105 Uiso 1 1 calc R U
H49B H 0.9335 0.0438 0.4934 0.105 Uiso 1 1 calc R U
H49C H 0.8931 0.0307 0.4333 0.105 Uiso 1 1 calc R U
C50 C 1.0654(4) 0.2514(4) 0.1695(3) 0.0775(16) Uani 1 1 d . .
H50 H 1.0106 0.2592 0.1556 0.093 Uiso 1 1 calc R U
C51 C 1.1096(5) 0.3316(4) 0.1369(4) 0.103(2) Uani 1 1 d . .
H51A H 1.1133 0.3533 0.0847 0.154 Uiso 1 1 calc R U
H51B H 1.163 0.326 0.1511 0.154 Uiso 1 1 calc R U
H51C H 1.0808 0.3667 0.1539 0.154 Uiso 1 1 calc R U
C52 C 1.1047(4) 0.1948(5) 0.1411(3) 0.092(2) Uani 1 1 d . .
H52A H 1.1088 0.2183 0.0888 0.138 Uiso 1 1 calc R U
H52B H 1.0726 0.1458 0.1605 0.138 Uiso 1 1 calc R U
H52C H 1.1578 0.1843 0.1557 0.138 Uiso 1 1 calc R U
C53 C 0.9171(4) 0.3492(3) 0.2260(3) 0.0714(14) Uani 1 1 d . .
H53A H 0.9521 0.3342 0.2634 0.107 Uiso 1 1 calc R U
H53B H 0.8716 0.3751 0.2383 0.107 Uiso 1 1 calc R U
H53C H 0.9463 0.3849 0.1804 0.107 Uiso 1 1 calc R U
C54 C 0.8913(3) 0.2849(3) 0.2205(3) 0.0571(11) Uani 1 1 d . .
C55 C 0.8374(3) 0.2929(3) 0.1668(3) 0.0587(11) Uani 1 1 d . .
C56 C 0.8149(3) 0.2318(3) 0.1548(2) 0.0540(10) Uani 1 1 d . .
C57 C 0.7669(3) 0.2446(3) 0.0956(3) 0.0636(13) Uani 1 1 d . .
H57A H 0.7558 0.1947 0.094 0.095 Uiso 1 1 calc R U
H57B H 0.7965 0.2803 0.0501 0.095 Uiso 1 1 calc R U
H57C H 0.717 0.2674 0.1038 0.095 Uiso 1 1 calc R U
C58 C 0.9460(3) 0.0191(3) 0.1984(2) 0.0480(9) Uani 1 1 d . .
C59 C 0.9494(4) 0.0276(3) 0.1274(2) 0.0637(13) Uani 1 1 d . .
C60 C 0.9945(4) -0.0226(4) 0.1074(3) 0.0762(16) Uani 1 1 d . .
H60 H 0.9968 -0.0172 0.0597 0.091 Uiso 1 1 calc R U
C61 C 1.0364(4) -0.0805(4) 0.1544(3) 0.0742(16) Uani 1 1 d . .
H61 H 1.0678 -0.1134 0.1388 0.089 Uiso 1 1 calc R U
C62 C 1.0318(3) -0.0897(3) 0.2244(3) 0.0580(11) Uani 1 1 d . .
H62 H 1.0601 -0.1295 0.2571 0.07 Uiso 1 1 calc R U
C63 C 0.9865(3) -0.0418(3) 0.2474(2) 0.0495(9) Uani 1 1 d . .
C64 C 0.9038(4) 0.0890(3) 0.0744(3) 0.0748(16) Uani 1 1 d . .
H64 H 0.8707 0.1148 0.1006 0.09 Uiso 1 1 calc R U
C65 C 0.9603(6) 0.1513(4) 0.0160(4) 0.109(3) Uani 1 1 d . .
H65A H 0.9297 0.1907 -0.0176 0.164 Uiso 1 1 calc R U
H65B H 0.9947 0.1271 -0.0094 0.164 Uiso 1 1 calc R U
H65C H 0.9927 0.176 0.0375 0.164 Uiso 1 1 calc R U
C66 C 0.8488(4) 0.0552(4) 0.0414(3) 0.0824(18) Uani 1 1 d . .
H66A H 0.8199 0.0971 0.0084 0.124 Uiso 1 1 calc R U
H66B H 0.8111 0.017 0.0791 0.124 Uiso 1 1 calc R U
H66C H 0.8798 0.0295 0.0154 0.124 Uiso 1 1 calc R U
C67 C 0.9816(3) -0.0522(3) 0.3236(2) 0.0557(11) Uani 1 1 d . .
H67 H 0.9334 -0.0259 0.3332 0.067 Uiso 1 1 calc R U
C68 C 1.0525(4) -0.0127(4) 0.3351(3) 0.0795(17) Uani 1 1 d . .
H68A H 1.0479 -0.0206 0.385 0.119 Uiso 1 1 calc R U
H68B H 1.0545 0.0432 0.304 0.119 Uiso 1 1 calc R U
H68C H 1.1012 -0.0353 0.3236 0.119 Uiso 1 1 calc R U
C69 C 0.9716(3) -0.1383(3) 0.3767(3) 0.0644(12) Uani 1 1 d . .
H69A H 0.9679 -0.1425 0.4255 0.097 Uiso 1 1 calc R U
H69B H 1.0174 -0.1661 0.3678 0.097 Uiso 1 1 calc R U
H69C H 0.9233 -0.1614 0.3706 0.097 Uiso 1 1 calc R U
C70 C 0.6988(4) 0.2489(3) 0.3336(4) 0.0772(16) Uani 1 1 d . .
H70A H 0.7423 0.2699 0.2945 0.116 Uiso 1 1 calc R U
H70B H 0.72 0.2312 0.3794 0.116 Uiso 1 1 calc R U
H70C H 0.6613 0.2896 0.3295 0.116 Uiso 1 1 calc R U
C71 C 0.5980(4) 0.2023(3) 0.2448(3) 0.0752(15) Uani 1 1 d . .
H71A H 0.5708 0.1588 0.2413 0.113 Uiso 1 1 calc R U
H71B H 0.6382 0.2272 0.2033 0.113 Uiso 1 1 calc R U
H71C H 0.5594 0.2405 0.2461 0.113 Uiso 1 1 calc R U
C72 C 0.5648(4) 0.1266(4) 0.4048(4) 0.0784(16) Uani 1 1 d . .
H72A H 0.5365 0.0823 0.4036 0.118 Uiso 1 1 calc R U
H72B H 0.528 0.1678 0.4006 0.118 Uiso 1 1 calc R U
H72C H 0.5871 0.1096 0.45 0.118 Uiso 1 1 calc R U
C73 C 0.6865(3) -0.0508(3) 0.2730(3) 0.0652(13) Uani 1 1 d . .
C74 C 0.6895(4) 0.0236(3) 0.2040(3) 0.0701(14) Uani 1 1 d . .
H74A H 0.6384 0.048 0.2021 0.105 Uiso 1 1 calc R U
H74B H 0.7009 0.0108 0.163 0.105 Uiso 1 1 calc R U
H74C H 0.7312 0.0599 0.2027 0.105 Uiso 1 1 calc R U
C75 C 0.6218(4) -0.1055(4) 0.2708(4) 0.0864(18) Uani 1 1 d . .
H75A H 0.5707 -0.081 0.2687 0.13 Uiso 1 1 calc R U
H75B H 0.6187 -0.1548 0.3137 0.13 Uiso 1 1 calc R U
H75C H 0.6346 -0.1157 0.2284 0.13 Uiso 1 1 calc R U
C76 C 0.7656(3) -0.0884(3) 0.2761(3) 0.0690(13) Uani 1 1 d . .
H76A H 0.8068 -0.0534 0.2776 0.104 Uiso 1 1 calc R U
H76B H 0.7786 -0.0984 0.2336 0.104 Uiso 1 1 calc R U
H76C H 0.7627 -0.1377 0.3189 0.104 Uiso 1 1 calc R U
C77 C 0.6767(3) -0.1001(3) 0.4357(3) 0.0686(13) Uani 1 1 d . .
C78 C 0.6338(5) -0.1778(4) 0.4489(4) 0.095(2) Uani 1 1 d . .
H78A H 0.6572 -0.1963 0.4137 0.143 Uiso 1 1 calc R U
H78B H 0.5774 -0.1695 0.4442 0.143 Uiso 1 1 calc R U
H78C H 0.6395 -0.2169 0.4971 0.143 Uiso 1 1 calc R U
C79 C 0.7649(4) -0.1127(3) 0.4451(3) 0.0724(14) Uani 1 1 d . .
H79A H 0.7901 -0.1301 0.4098 0.109 Uiso 1 1 calc R U
H79B H 0.7696 -0.1525 0.4932 0.109 Uiso 1 1 calc R U
H79C H 0.7911 -0.0636 0.4382 0.109 Uiso 1 1 calc R U
C80 C 0.6397(4) -0.0719(4) 0.4912(3) 0.0895(19) Uani 1 1 d . .
H80A H 0.5834 -0.0636 0.4864 0.134 Uiso 1 1 calc R U
H80B H 0.6668 -0.0229 0.4833 0.134 Uiso 1 1 calc R U
H80C H 0.6454 -0.1113 0.5392 0.134 Uiso 1 1 calc R U
O1 O 0.3755(3) 0.1844(2) 0.2054(3) 0.0905(13) Uani 1 1 d . .
C81 C 0.3820(6) 0.2665(4) 0.1605(5) 0.117(3) Uani 1 1 d . .
H81A H 0.3558 0.2784 0.1173 0.14 Uiso 1 1 calc R U
H81B H 0.4383 0.2849 0.1455 0.14 Uiso 1 1 calc R U
C82 C 0.3413(5) 0.3045(6) 0.2053(7) 0.137(3) Uani 1 1 d . .
H82A H 0.3632 0.3584 0.1895 0.164 Uiso 1 1 calc R U
H82B H 0.2836 0.3059 0.2026 0.164 Uiso 1 1 calc R U
C83 C 0.3582(5) 0.2544(4) 0.2778(5) 0.101(2) Uani 1 1 d . .
H83A H 0.3161 0.2567 0.3139 0.121 Uiso 1 1 calc R U
H83B H 0.4096 0.2706 0.2866 0.121 Uiso 1 1 calc R U
C84 C 0.3609(5) 0.1727(4) 0.2806(4) 0.0896(19) Uani 1 1 d . .
H84A H 0.404 0.144 0.3073 0.108 Uiso 1 1 calc R U
H84B H 0.31 0.143 0.3039 0.108 Uiso 1 1 calc R U
O2 O 0.2899(3) 0.0802(2) 0.13777(19) 0.0837(12) Uani 1 1 d D .
C85 C 0.2837(5) 0.1292(3) 0.0645(2) 0.100(2) Uani 1 1 d D .
H85A H 0.3368 0.145 0.0366 0.121 Uiso 1 1 calc R U
H85B H 0.2556 0.1767 0.06 0.121 Uiso 1 1 calc R U
C86 C 0.2385(7) 0.0820(4) 0.0392(4) 0.147(4) Uani 1 1 d D .
H86A H 0.1842 0.1006 0.0332 0.176 Uiso 1 1 calc R U
H86B H 0.2647 0.086 -0.0073 0.176 Uiso 1 1 calc R U
C87 C 0.2360(7) 0.0017(4) 0.0928(3) 0.130(3) Uani 1 1 d D .
H87A H 0.2816 -0.0265 0.0829 0.156 Uiso 1 1 calc R U
H87B H 0.1863 -0.0267 0.0954 0.156 Uiso 1 1 calc R U
C88 C 0.2402(4) 0.0114(3) 0.1589(3) 0.094(2) Uani 1 1 d D .
H88A H 0.1868 0.0179 0.1797 0.113 Uiso 1 1 calc R U
H88B H 0.2633 -0.0344 0.1946 0.113 Uiso 1 1 calc R U
O3 O 0.3647(2) 0.0092(2) 0.2775(2) 0.0737(10) Uani 1 1 d . .
C89 C 0.2959(5) -0.0330(5) 0.3261(5) 0.120(3) Uani 1 1 d . .
H89A H 0.2821 -0.0797 0.3189 0.144 Uiso 1 1 calc R U
H89B H 0.2499 0.0006 0.3185 0.144 Uiso 1 1 calc R U
C90 C 0.3176(5) -0.0559(6) 0.3988(4) 0.116(3) Uani 1 1 d . .
H90A H 0.3007 -0.111 0.4295 0.14 Uiso 1 1 calc R U
H90B H 0.2916 -0.0228 0.4205 0.14 Uiso 1 1 calc R U
C91 C 0.4048(5) -0.0451(5) 0.3914(4) 0.0910(19) Uani 1 1 d . .
H91A H 0.42 -0.0031 0.4047 0.109 Uiso 1 1 calc R U
H91B H 0.4287 -0.0939 0.4215 0.109 Uiso 1 1 calc R U
C92 C 0.4290(6) -0.0238(5) 0.3156(5) 0.118(2) Uani 1 1 d . .
H92A H 0.4748 0.0143 0.298 0.141 Uiso 1 1 calc R U
H92B H 0.445 -0.0706 0.3084 0.141 Uiso 1 1 calc R U
O4 O 0.4745(3) 0.1018(2) 0.1187(2) 0.0795(11) Uani 1 1 d . .
C93 C 0.4999(5) 0.0430(4) 0.0964(4) 0.096(2) Uani 1 1 d . .
H93A H 0.4546 0.0212 0.0836 0.115 Uiso 1 1 calc R U
H93B H 0.5225 0.0001 0.1354 0.115 Uiso 1 1 calc R U
C94 C 0.5611(5) 0.0796(5) 0.0332(4) 0.097(2) Uani 1 1 d . .
H94A H 0.6056 0.0448 0.0364 0.116 Uiso 1 1 calc R U
H94B H 0.5381 0.0906 -0.0115 0.116 Uiso 1 1 calc R U
C95 C 0.5885(5) 0.1528(5) 0.0346(4) 0.101(2) Uani 1 1 d . .
H95A H 0.638 0.1455 0.0569 0.122 Uiso 1 1 calc R U
H95B H 0.5982 0.195 -0.0144 0.122 Uiso 1 1 calc R U
C96 C 0.5241(4) 0.1713(4) 0.0771(4) 0.0890(19) Uani 1 1 d . .
H96A H 0.5461 0.1906 0.1091 0.107 Uiso 1 1 calc R U
H96B H 0.4926 0.2127 0.0454 0.107 Uiso 1 1 calc R U
O5 O 0.7678(2) 0.5807(2) 0.1139(2) 0.0675(9) Uani 1 1 d . .
C97 C 0.7512(4) 0.6303(4) 0.0420(3) 0.0766(15) Uani 1 1 d . .
H97A H 0.8013 0.651 0.0096 0.092 Uiso 1 1 calc R U
H97B H 0.7203 0.6748 0.0418 0.092 Uiso 1 1 calc R U
C98 C 0.7045(5) 0.5804(4) 0.0182(4) 0.0894(19) Uani 1 1 d . .
H98A H 0.7208 0.5927 -0.0328 0.107 Uiso 1 1 calc R U
H98B H 0.647 0.5873 0.0255 0.107 Uiso 1 1 calc R U
C99 C 0.7252(4) 0.4987(4) 0.0657(4) 0.0818(17) Uani 1 1 d . .
H99A H 0.6831 0.4599 0.0716 0.098 Uiso 1 1 calc R U
H99B H 0.7761 0.4847 0.0468 0.098 Uiso 1 1 calc R U
C100 C 0.7314(4) 0.5050(3) 0.1344(3) 0.0778(16) Uani 1 1 d . .
H10A H 0.6783 0.5001 0.1615 0.093 Uiso 1 1 calc R U
H10B H 0.7643 0.4638 0.1645 0.093 Uiso 1 1 calc R U
O6 O 0.8282(3) 0.5292(3) 0.2605(3) 0.0895(13) Uani 1 1 d . .
C101 C 0.7487(5) 0.5218(6) 0.2987(5) 0.111(3) Uani 1 1 d . .
H10C H 0.7434 0.5575 0.3225 0.134 Uiso 1 1 calc R U
H10D H 0.7077 0.5326 0.2661 0.134 Uiso 1 1 calc R U
C102 C 0.7429(7) 0.4407(5) 0.3506(6) 0.155(5) Uani 1 1 d . .
H10E H 0.7159 0.4366 0.3969 0.186 Uiso 1 1 calc R U
H10F H 0.7111 0.4094 0.334 0.186 Uiso 1 1 calc R U
C103 C 0.8215(6) 0.4106(5) 0.3596(4) 0.118(3) Uani 1 1 d . .
H10G H 0.8277 0.3666 0.3458 0.142 Uiso 1 1 calc R U
H10H H 0.8319 0.3927 0.4098 0.142 Uiso 1 1 calc R U
C104 C 0.8758(5) 0.4785(4) 0.3109(4) 0.097(2) Uani 1 1 d . .
H10I H 0.8973 0.5048 0.3379 0.117 Uiso 1 1 calc R U
H10J H 0.9205 0.4615 0.2867 0.117 Uiso 1 1 calc R U
O7 O 0.9508(3) 0.5859(3) 0.1138(3) 0.0968(15) Uani 1 1 d . .
C105 C 0.9664(6) 0.5484(7) 0.0687(6) 0.145(4) Uani 1 1 d . .
H10K H 0.9247 0.5584 0.0369 0.173 Uiso 1 1 calc R U
H10L H 0.9679 0.4914 0.097 0.173 Uiso 1 1 calc R U
C106 C 1.0434(6) 0.5799(8) 0.0265(7) 0.169(5) Uani 1 1 d . .
H10M H 1.0773 0.537 0.0274 0.203 Uiso 1 1 calc R U
H10N H 1.0363 0.6135 -0.0237 0.203 Uiso 1 1 calc R U
C107 C 1.0777(5) 0.6226(6) 0.0560(7) 0.137(3) Uani 1 1 d . .
H10O H 1.0962 0.6746 0.0182 0.164 Uiso 1 1 calc R U
H10P H 1.1242 0.5959 0.0782 0.164 Uiso 1 1 calc R U
C108 C 1.0184(5) 0.6320(7) 0.1118(6) 0.134(3) Uani 1 1 d . .
H10Q H 1.0385 0.6118 0.1588 0.161 Uiso 1 1 calc R U
H10R H 1.0057 0.6872 0.0974 0.161 Uiso 1 1 calc R U
O8 O 0.8533(4) 0.6965(2) 0.1612(3) 0.145(3) Uani 1 1 d D .
C109 C 0.9002(5) 0.7118(4) 0.2069(4) 0.118(2) Uani 1 1 d D .
H10S H 0.9561 0.7253 0.1851 0.141 Uiso 1 1 calc R U
H10T H 0.8981 0.6666 0.254 0.141 Uiso 1 1 calc R U
C110 C 0.8619(7) 0.7786(5) 0.2131(5) 0.156(5) Uani 1 1 d D .
H11D H 0.8172 0.7608 0.252 0.187 Uiso 1 1 calc R U
H11E H 0.9002 0.8108 0.2229 0.187 Uiso 1 1 calc R U
C111 C 0.8336(5) 0.8228(4) 0.1441(4) 0.112(3) Uani 1 1 d D .
H11F H 0.8708 0.8677 0.1139 0.135 Uiso 1 1 calc R U
H11G H 0.7808 0.8427 0.1509 0.135 Uiso 1 1 calc R U
C112 C 0.8290(4) 0.7686(3) 0.1105(3) 0.0800(16) Uani 1 1 d D .
H11H H 0.7742 0.7631 0.101 0.096 Uiso 1 1 calc R U
H11I H 0.8647 0.7871 0.0649 0.096 Uiso 1 1 calc R U
Li1 Li 0.3777(6) 0.0939(5) 0.1847(5) 0.070(2) Uani 1 1 d . .
Li2 Li 0.8511(7) 0.5968(6) 0.1626(6) 0.083(3) Uani 1 1 d . .
N1 N 0.3990(2) 0.7065(2) 0.25795(18) 0.0461(8) Uani 1 1 d . .
N2 N 0.3731(2) 0.5567(2) 0.23271(18) 0.0463(8) Uani 1 1 d . .
N3 N 0.9132(2) 0.2094(2) 0.25951(18) 0.0474(8) Uani 1 1 d . .
N4 N 0.9015(2) 0.0684(2) 0.21986(18) 0.0488(8) Uani 1 1 d . .
Si1 Si 0.14098(8) 0.66037(8) 0.36822(8) 0.0565(3) Uani 1 1 d . .
Si2 Si 0.64682(8) 0.16484(8) 0.32870(8) 0.0584(3) Uani 1 1 d . .
P1 P 0.22465(7) 0.57106(7) 0.36278(7) 0.0516(3) Uani 1 1 d . .
P2 P 0.14164(7) 0.47002(7) 0.40543(7) 0.0547(3) Uani 1 1 d . .
P3 P 0.73426(7) 0.07425(7) 0.33722(7) 0.0494(3) Uani 1 1 d . .
P4 P 0.65374(7) -0.02050(7) 0.34824(7) 0.0566(3) Uani 1 1 d . .
Ti1 Ti 0.32638(5) 0.62563(4) 0.25639(4) 0.04302(18) Uani 1 1 d . .
Ti2 Ti 0.84793(5) 0.13479(4) 0.24235(4) 0.04414(19) Uani 1 1 d . .

loop_
_atom_site_aniso_label
_atom_site_aniso_U_11
_atom_site_aniso_U_22
_atom_site_aniso_U_33
_atom_site_aniso_U_23
_atom_site_aniso_U_13
_atom_site_aniso_U_12
C1 0.053(2) 0.050(2) 0.048(2) -0.0243(18) -0.0098(18) -0.0058(18)
C2 0.053(2) 0.057(2) 0.047(2) -0.0233(19) -0.0120(19) -0.0021(19)
C3 0.059(3) 0.066(3) 0.057(3) -0.026(2) -0.018(2) -0.004(2)
C4 0.060(3) 0.069(3) 0.072(3) -0.038(3) -0.027(3) 0.007(2)
C5 0.050(2) 0.061(3) 0.068(3) -0.029(2) -0.010(2) -0.005(2)
C6 0.049(2) 0.056(2) 0.052(2) -0.024(2) -0.0040(19) -0.0060(19)
C7 0.059(3) 0.081(3) 0.045(2) -0.030(2) -0.008(2) -0.005(2)
C8 0.087(5) 0.141(6) 0.095(5) -0.084(5) 0.002(4) -0.006(4)
C9 0.092(4) 0.103(5) 0.052(3) -0.005(3) -0.015(3) -0.018(4)
C10 0.053(3) 0.074(3) 0.051(2) -0.027(2) -0.002(2) -0.005(2)
C11 0.075(4) 0.080(4) 0.060(3) -0.018(3) -0.003(3) -0.008(3)
C12 0.065(3) 0.101(4) 0.067(3) -0.048(3) 0.000(3) -0.012(3)
C13 0.067(3) 0.052(3) 0.078(3) -0.025(2) -0.011(3) -0.003(2)
C14 0.058(3) 0.045(2) 0.053(2) -0.0190(19) -0.006(2) -0.0029(18)
C15 0.063(3) 0.050(2) 0.056(3) -0.018(2) -0.017(2) 0.000(2)
C16 0.063(3) 0.050(2) 0.045(2) -0.0149(18) -0.021(2) 0.006(2)
C17 0.081(4) 0.065(3) 0.059(3) -0.025(2) -0.030(3) 0.007(3)
C18 0.054(2) 0.043(2) 0.043(2) -0.0194(16) -0.0093(17) -0.0008(17)
C19 0.052(2) 0.046(2) 0.044(2) -0.0202(17) -0.0089(18) 0.0002(17)
C20 0.060(3) 0.048(2) 0.044(2) -0.0156(18) -0.0069(19) 0.0039(19)
C21 0.064(3) 0.049(2) 0.049(2) -0.0230(19) -0.002(2) 0.004(2)
C22 0.071(3) 0.050(2) 0.042(2) -0.0236(18) -0.005(2) 0.001(2)
C23 0.057(2) 0.047(2) 0.043(2) -0.0217(17) -0.0054(18) -0.0031(18)
C24 0.067(3) 0.050(2) 0.043(2) -0.0183(18) -0.015(2) 0.009(2)
C25 0.118(5) 0.067(3) 0.061(3) -0.025(3) -0.031(3) -0.011(3)
C26 0.076(3) 0.057(3) 0.045(2) -0.014(2) -0.004(2) 0.006(2)
C27 0.067(3) 0.054(2) 0.045(2) -0.0226(19) -0.014(2) 0.007(2)
C28 0.082(4) 0.067(3) 0.046(2) -0.020(2) -0.009(2) 0.008(3)
C29 0.068(3) 0.074(3) 0.056(3) -0.023(2) -0.015(2) -0.002(3)
C30 0.059(3) 0.069(3) 0.120(5) -0.056(3) -0.007(3) 0.004(3)
C31 0.082(4) 0.093(4) 0.091(4) -0.043(4) 0.006(3) 0.017(4)
C32 0.094(4) 0.073(4) 0.103(5) -0.049(3) -0.043(4) 0.023(3)
C33 0.060(3) 0.056(3) 0.061(3) -0.018(2) -0.001(2) 0.002(2)
C34 0.062(3) 0.065(3) 0.065(3) -0.016(2) -0.010(2) 0.006(2)
C35 0.092(4) 0.081(4) 0.054(3) -0.020(3) -0.005(3) 0.005(3)
C36 0.075(4) 0.057(3) 0.084(4) -0.006(3) 0.005(3) -0.006(3)
C37 0.065(3) 0.059(3) 0.072(3) -0.035(2) -0.015(2) 0.001(2)
C38 0.077(4) 0.071(3) 0.112(5) -0.048(3) -0.023(4) -0.006(3)
C39 0.077(4) 0.073(3) 0.089(4) -0.053(3) -0.007(3) 0.001(3)
C40 0.098(4) 0.078(4) 0.075(4) -0.041(3) -0.030(3) 0.008(3)
C41 0.049(2) 0.057(2) 0.044(2) -0.0192(18) -0.0060(18) -0.0077(19)
C42 0.055(2) 0.060(2) 0.048(2) -0.026(2) -0.0135(19) -0.002(2)
C43 0.060(3) 0.066(3) 0.060(3) -0.029(2) -0.021(2) -0.001(2)
C44 0.057(3) 0.071(3) 0.074(3) -0.029(3) -0.021(3) -0.004(2)
C45 0.042(2) 0.089(4) 0.074(3) -0.028(3) -0.001(2) -0.010(2)
C46 0.056(3) 0.068(3) 0.056(3) -0.020(2) -0.004(2) -0.005(2)
C47 0.058(3) 0.069(3) 0.044(2) -0.024(2) -0.011(2) 0.000(2)
C48 0.076(4) 0.093(4) 0.067(3) -0.044(3) -0.016(3) 0.013(3)
C49 0.075(3) 0.072(3) 0.053(3) -0.018(2) -0.006(2) -0.011(3)
C50 0.065(3) 0.099(4) 0.051(3) -0.016(3) 0.001(2) -0.004(3)
C51 0.097(5) 0.108(5) 0.067(4) -0.004(4) 0.003(3) -0.016(4)
C52 0.085(4) 0.122(6) 0.064(3) -0.036(4) 0.001(3) 0.002(4)
C53 0.079(4) 0.062(3) 0.076(3) -0.030(3) -0.022(3) 0.004(3)
C54 0.065(3) 0.055(2) 0.052(2) -0.022(2) -0.010(2) 0.003(2)
C55 0.069(3) 0.058(3) 0.050(2) -0.022(2) -0.016(2) 0.008(2)
C56 0.062(3) 0.056(2) 0.046(2) -0.0212(19) -0.018(2) 0.013(2)
C57 0.080(3) 0.061(3) 0.051(3) -0.022(2) -0.022(2) 0.014(2)
C58 0.054(2) 0.054(2) 0.039(2) -0.0227(18) -0.0077(17) 0.0071(18)
C59 0.090(4) 0.067(3) 0.041(2) -0.030(2) -0.012(2) 0.019(3)
C60 0.101(4) 0.091(4) 0.045(3) -0.036(3) -0.013(3) 0.030(3)
C61 0.096(4) 0.084(4) 0.053(3) -0.040(3) -0.007(3) 0.031(3)
C62 0.067(3) 0.061(3) 0.050(2) -0.027(2) -0.014(2) 0.019(2)
C63 0.051(2) 0.055(2) 0.042(2) -0.0202(18) -0.0062(18) 0.0027(18)
C64 0.112(5) 0.073(3) 0.046(3) -0.028(2) -0.027(3) 0.031(3)
C65 0.152(7) 0.075(4) 0.079(4) -0.005(3) -0.044(5) -0.001(4)
C66 0.090(4) 0.096(4) 0.058(3) -0.028(3) -0.021(3) 0.027(4)
C67 0.060(3) 0.065(3) 0.045(2) -0.024(2) -0.014(2) 0.015(2)
C68 0.102(5) 0.083(4) 0.060(3) -0.033(3) -0.025(3) -0.008(3)
C69 0.065(3) 0.070(3) 0.052(3) -0.021(2) -0.004(2) 0.009(2)
C70 0.069(3) 0.068(3) 0.109(5) -0.053(3) -0.008(3) 0.011(3)
C71 0.068(3) 0.069(3) 0.095(4) -0.038(3) -0.019(3) 0.019(3)
C72 0.067(3) 0.086(4) 0.088(4) -0.045(3) 0.001(3) 0.014(3)
C73 0.064(3) 0.061(3) 0.083(4) -0.041(3) -0.017(3) 0.005(2)
C74 0.081(4) 0.077(3) 0.067(3) -0.044(3) -0.015(3) 0.006(3)
C75 0.079(4) 0.089(4) 0.117(5) -0.067(4) -0.017(4) -0.002(3)
C76 0.069(3) 0.068(3) 0.080(4) -0.041(3) -0.014(3) 0.012(3)
C77 0.071(3) 0.055(3) 0.070(3) -0.022(2) 0.010(3) -0.011(2)
C78 0.100(5) 0.063(3) 0.108(5) -0.028(3) 0.014(4) -0.016(3)
C79 0.079(4) 0.065(3) 0.064(3) -0.019(3) -0.008(3) 0.011(3)
C80 0.102(5) 0.083(4) 0.066(3) -0.021(3) 0.018(3) 0.004(4)
O1 0.100(3) 0.064(2) 0.102(3) -0.029(2) -0.016(3) -0.005(2)
C81 0.149(8) 0.077(4) 0.098(5) -0.010(4) -0.022(5) -0.035(5)
C82 0.077(4) 0.119(5) 0.223(9) -0.086(6) 0.005(5) -0.021(3)
C83 0.097(5) 0.078(4) 0.128(6) -0.051(4) 0.013(5) -0.005(4)
C84 0.097(5) 0.077(4) 0.096(5) -0.039(4) -0.012(4) 0.004(3)
O2 0.092(3) 0.086(3) 0.066(2) -0.023(2) -0.018(2) -0.020(2)
C85 0.112(6) 0.099(5) 0.071(4) -0.019(4) -0.006(4) -0.014(4)
C86 0.176(10) 0.171(10) 0.084(5) -0.038(6) -0.038(6) -0.045(8)
C87 0.201(11) 0.106(6) 0.097(6) -0.049(5) -0.052(7) -0.006(6)
C88 0.099(5) 0.093(4) 0.084(4) -0.029(4) -0.017(4) -0.026(4)
O3 0.069(2) 0.076(2) 0.070(2) -0.0245(19) -0.0088(19) -0.0133(19)
C89 0.088(5) 0.122(6) 0.116(6) -0.019(5) -0.003(5) -0.044(5)
C90 0.121(7) 0.131(7) 0.077(5) -0.029(5) 0.010(4) -0.014(5)
C91 0.103(5) 0.101(5) 0.069(4) -0.035(4) -0.013(4) -0.002(4)
C92 0.156(6) 0.096(4) 0.128(5) -0.059(4) -0.075(4) 0.025(4)
O4 0.090(3) 0.062(2) 0.075(2) -0.0179(19) -0.007(2) -0.016(2)
C93 0.110(5) 0.077(4) 0.102(5) -0.041(4) -0.002(4) -0.023(4)
C94 0.104(5) 0.102(5) 0.090(5) -0.045(4) -0.018(4) 0.003(4)
C95 0.113(6) 0.109(5) 0.079(4) -0.039(4) -0.002(4) -0.036(4)
C96 0.101(5) 0.073(4) 0.085(4) -0.028(3) -0.004(4) -0.030(3)
O5 0.065(2) 0.066(2) 0.075(2) -0.0330(18) -0.0080(18) -0.0083(17)
C97 0.086(4) 0.075(4) 0.063(3) -0.027(3) 0.004(3) -0.010(3)
C98 0.108(5) 0.089(4) 0.075(4) -0.036(3) -0.023(4) 0.001(4)
C99 0.076(4) 0.085(4) 0.098(4) -0.049(4) -0.022(3) -0.004(3)
C100 0.076(4) 0.071(3) 0.086(4) -0.033(3) -0.013(3) -0.013(3)
O6 0.085(3) 0.086(3) 0.099(3) -0.037(3) -0.023(3) 0.009(2)
C101 0.104(6) 0.152(8) 0.098(5) -0.070(6) -0.021(5) 0.041(5)
C102 0.158(9) 0.093(6) 0.164(10) -0.026(6) 0.058(8) 0.030(6)
C103 0.169(9) 0.106(6) 0.080(5) -0.035(4) -0.041(5) 0.028(6)
C104 0.112(6) 0.098(5) 0.110(5) -0.062(5) -0.049(5) 0.032(4)
O7 0.078(3) 0.112(4) 0.082(3) -0.022(3) -0.010(2) -0.023(3)
C105 0.113(7) 0.175(10) 0.149(9) -0.082(8) 0.031(6) -0.047(7)
C106 0.105(7) 0.209(12) 0.203(12) -0.108(11) 0.036(8) -0.066(8)
C107 0.077(4) 0.119(5) 0.223(9) -0.086(6) 0.005(5) -0.021(3)
C108 0.082(5) 0.162(9) 0.163(9) -0.066(7) -0.039(6) -0.010(6)
O8 0.212(7) 0.081(3) 0.186(6) -0.073(4) -0.132(6) 0.027(4)
C109 0.156(6) 0.096(4) 0.128(5) -0.059(4) -0.075(4) 0.025(4)
C110 0.179(10) 0.168(9) 0.208(11) -0.142(9) -0.120(10) 0.082(8)
C111 0.124(6) 0.090(5) 0.166(8) -0.082(5) -0.072(6) 0.032(4)
C112 0.069(4) 0.077(4) 0.098(4) -0.040(3) -0.012(3) 0.004(3)
Li1 0.081(6) 0.058(5) 0.069(5) -0.024(4) -0.013(5) -0.019(4)
Li2 0.088(7) 0.062(5) 0.101(8) -0.032(5) -0.029(6) -0.005(5)
N1 0.051(2) 0.0444(17) 0.0436(17) -0.0184(14) -0.0097(15) -0.0012(15)
N2 0.054(2) 0.0453(17) 0.0417(17) -0.0193(14) -0.0106(15) 0.0022(15)
N3 0.0495(19) 0.0501(19) 0.0416(17) -0.0173(15) -0.0097(15) 0.0015(15)
N4 0.056(2) 0.056(2) 0.0385(17) -0.0232(15) -0.0103(15) 0.0086(16)
Si1 0.0526(7) 0.0552(7) 0.0673(8) -0.0308(6) -0.0096(6) 0.0035(5)
Si2 0.0520(7) 0.0567(7) 0.0713(9) -0.0332(6) -0.0026(6) 0.0063(6)
P1 0.0507(6) 0.0447(6) 0.0602(7) -0.0239(5) -0.0027(5) -0.0013(5)
P2 0.0511(6) 0.0495(6) 0.0621(7) -0.0227(5) -0.0052(5) -0.0023(5)
P3 0.0452(6) 0.0480(6) 0.0581(6) -0.0262(5) -0.0032(5) 0.0010(4)
P4 0.0482(6) 0.0551(7) 0.0699(8) -0.0306(6) -0.0028(5) -0.0016(5)
Ti1 0.0503(4) 0.0415(4) 0.0410(4) -0.0193(3) -0.0128(3) 0.0023(3)
Ti2 0.0489(4) 0.0481(4) 0.0388(4) -0.0204(3) -0.0111(3) 0.0066(3)

loop_
_atom_type_symbol
_atom_type_description
_atom_type_scat_dispersion_real
_atom_type_scat_dispersion_imag
_atom_type_scat_source
C C 0.0033 0.0016 'International Tables Vol C Tables 4.2.6.8 and 6.1.1.4'
H H 0 0 'International Tables Vol C Tables 4.2.6.8 and 6.1.1.4'
Li Li -0.0003 0.0001 'International Tables Vol C Tables 4.2.6.8 and 6.1.1.4'
N N 0.0061 0.0033 'International Tables Vol C Tables 4.2.6.8 and 6.1.1.4'
O O 0.0106 0.006 'International Tables Vol C Tables 4.2.6.8 and 6.1.1.4'
Si Si 0.0817 0.0704 'International Tables Vol C Tables 4.2.6.8 and 6.1.1.4'
P P 0.1023 0.0942 'International Tables Vol C Tables 4.2.6.8 and 6.1.1.4'
Ti Ti 0.2776 0.4457 'International Tables Vol C Tables 4.2.6.8 and 6.1.1.4'

loop_
_exptl_crystal_face_index_h
_exptl_crystal_face_index_k
_exptl_crystal_face_index_l
_exptl_crystal_face_perp_dist
-2 -9 -12 0.094
15 6 -20 0.083
9 18 15 0.078
-16 -4 25 0.12
9 -6 2 0.059
10 -14 12 0.083
-22 18 -9 0.056
-13 -18 -6 0.115
-3 9 23 0.112

loop_
_geom_angle_atom_site_label_1
_geom_angle_atom_site_label_2
_geom_angle_atom_site_label_3
_geom_angle
C2 C1 C6 120.4(4)
C2 C1 N1 120.3(4)
C6 C1 N1 119.2(4)
C3 C2 C1 118.6(4)
C3 C2 C7 119.9(4)
C1 C2 C7 121.5(4)
C4 C3 C2 121.4(4)
C4 C3 H3 119.3
C2 C3 H3 119.3
C3 C4 C5 119.6(4)
C3 C4 H4 120.2
C5 C4 H4 120.2
C4 C5 C6 121.1(5)
C4 C5 H5 119.4
C6 C5 H5 119.4
C5 C6 C1 118.9(4)
C5 C6 C10 119.7(4)
C1 C6 C10 121.4(4)
C2 C7 C9 111.8(5)
C2 C7 C8 111.0(5)
C9 C7 C8 110.4(5)
C2 C7 H7 107.8
C9 C7 H7 107.8
C8 C7 H7 107.8
C7 C8 H8A 109.5
C7 C8 H8B 109.5
H8A C8 H8B 109.5
C7 C8 H8C 109.5
H8A C8 H8C 109.5
H8B C8 H8C 109.5
C7 C9 H9A 109.5
C7 C9 H9B 109.5
H9A C9 H9B 109.5
C7 C9 H9C 109.5
H9A C9 H9C 109.5
H9B C9 H9C 109.5
C6 C10 C11 110.9(4)
C6 C10 C12 112.0(4)
C11 C10 C12 110.5(5)
C6 C10 H10 107.8
C11 C10 H10 107.8
C12 C10 H10 107.8
C10 C11 H11A 109.5
C10 C11 H11B 109.5
H11A C11 H11B 109.5
C10 C11 H11C 109.5
H11A C11 H11C 109.5
H11B C11 H11C 109.5
C10 C12 H12A 109.5
C10 C12 H12B 109.5
H12A C12 H12B 109.5
C10 C12 H12C 109.5
H12A C12 H12C 109.5
H12B C12 H12C 109.5
C14 C13 H13A 109.5
C14 C13 H13B 109.5
H13A C13 H13B 109.5
C14 C13 H13C 109.5
H13A C13 H13C 109.5
H13B C13 H13C 109.5
C13 C14 N1 125.1(4)
C13 C14 C15 120.4(4)
N1 C14 C15 114.4(4)
C16 C15 C14 122.9(4)
C15 C16 C17 119.7(4)
C15 C16 Ti1 104.1(3)
C17 C16 Ti1 135.5(4)
C16 C17 H17A 109.5
C16 C17 H17B 109.5
H17A C17 H17B 109.5
C16 C17 H17C 109.5
H17A C17 H17C 109.5
H17B C17 H17C 109.5
N2 C18 C23 120.8(4)
N2 C18 C19 120.1(4)
C23 C18 C19 119.2(4)
C20 C19 C18 119.1(4)
C20 C19 C24 121.0(4)
C18 C19 C24 119.8(4)
C21 C20 C19 121.5(4)
C21 C20 H20 119.3
C19 C20 H20 119.3
C22 C21 C20 118.9(4)
C22 C21 H21 120.5
C20 C21 H21 120.5
C21 C22 C23 122.4(4)
C21 C22 H22 118.8
C23 C22 H22 118.8
C22 C23 C18 118.9(4)
C22 C23 C27 121.9(4)
C18 C23 C27 119.1(4)
C19 C24 C25 111.3(4)
C19 C24 C26 113.9(4)
C25 C24 C26 110.1(4)
C19 C24 H24 107
C25 C24 H24 107
C26 C24 H24 107
C24 C25 H25A 109.5
C24 C25 H25B 109.5
H25A C25 H25B 109.5
C24 C25 H25C 109.5
H25A C25 H25C 109.5
H25B C25 H25C 109.5
C24 C26 H26A 109.5
C24 C26 H26B 109.5
H26A C26 H26B 109.5
C24 C26 H26C 109.5
H26A C26 H26C 109.5
H26B C26 H26C 109.5
C28 C27 C23 114.4(4)
C28 C27 C29 111.3(4)
C23 C27 C29 109.9(4)
C28 C27 H27 106.9
C23 C27 H27 106.9
C29 C27 H27 106.9
C27 C28 H28A 109.5
C27 C28 H28B 109.5
H28A C28 H28B 109.5
C27 C28 H28C 109.5
H28A C28 H28C 109.5
H28B C28 H28C 109.5
C27 C29 H29A 109.5
C27 C29 H29B 109.5
H29A C29 H29B 109.5
C27 C29 H29C 109.5
H29A C29 H29C 109.5
H29B C29 H29C 109.5
Si1 C30 H30A 109.5
Si1 C30 H30B 109.5
H30A C30 H30B 109.5
Si1 C30 H30C 109.5
H30A C30 H30C 109.5
H30B C30 H30C 109.5
Si1 C31 H31A 109.5
Si1 C31 H31B 109.5
H31A C31 H31B 109.5
Si1 C31 H31C 109.5
H31A C31 H31C 109.5
H31B C31 H31C 109.5
Si1 C32 H32A 109.5
Si1 C32 H32B 109.5
H32A C32 H32B 109.5
Si1 C32 H32C 109.5
H32A C32 H32C 109.5
H32B C32 H32C 109.5
C34 C33 C36 109.5(4)
C34 C33 C35 109.8(5)
C36 C33 C35 108.0(5)
C34 C33 P2 115.4(4)
C36 C33 P2 110.3(4)
C35 C33 P2 103.4(3)
C33 C34 H34A 109.5
C33 C34 H34B 109.5
H34A C34 H34B 109.5
C33 C34 H34C 109.5
H34A C34 H34C 109.5
H34B C34 H34C 109.5
C33 C35 H35A 109.5
C33 C35 H35B 109.5
H35A C35 H35B 109.5
C33 C35 H35C 109.5
H35A C35 H35C 109.5
H35B C35 H35C 109.5
C33 C36 H36A 109.5
C33 C36 H36B 109.5
H36A C36 H36B 109.5
C33 C36 H36C 109.5
H36A C36 H36C 109.5
H36B C36 H36C 109.5
C40 C37 C39 107.5(5)
C40 C37 C38 107.1(5)
C39 C37 C38 110.1(4)
C40 C37 P2 106.1(3)
C39 C37 P2 117.8(4)
C38 C37 P2 107.7(4)
C37 C38 H38A 109.5
C37 C38 H38B 109.5
H38A C38 H38B 109.5
C37 C38 H38C 109.5
H38A C38 H38C 109.5
H38B C38 H38C 109.5
C37 C39 H39A 109.5
C37 C39 H39B 109.5
H39A C39 H39B 109.5
C37 C39 H39C 109.5
H39A C39 H39C 109.5
H39B C39 H39C 109.5
C37 C40 H40A 109.5
C37 C40 H40B 109.5
H40A C40 H40B 109.5
C37 C40 H40C 109.5
H40A C40 H40C 109.5
H40B C40 H40C 109.5
C42 C41 C46 119.7(4)
C42 C41 N3 120.5(4)
C46 C41 N3 119.7(4)
C43 C42 C41 118.9(5)
C43 C42 C47 119.5(4)
C41 C42 C47 121.6(4)
C44 C43 C42 121.5(5)
C44 C43 H43 119.3
C42 C43 H43 119.3
C45 C44 C43 119.5(5)
C45 C44 H44 120.3
C43 C44 H44 120.3
C44 C45 C46 121.8(5)
C44 C45 H45 119.1
C46 C45 H45 119.1
C45 C46 C41 118.7(5)
C45 C46 C50 119.8(5)
C41 C46 C50 121.6(5)
C42 C47 C49 111.0(4)
C42 C47 C48 111.8(4)
C49 C47 C48 110.3(4)
C42 C47 H47 107.9
C49 C47 H47 107.9
C48 C47 H47 107.9
C47 C48 H48A 109.5
C47 C48 H48B 109.5
H48A C48 H48B 109.5
C47 C48 H48C 109.5
H48A C48 H48C 109.5
H48B C48 H48C 109.5
C47 C49 H49A 109.5
C47 C49 H49B 109.5
H49A C49 H49B 109.5
C47 C49 H49C 109.5
H49A C49 H49C 109.5
H49B C49 H49C 109.5
C46 C50 C51 110.6(5)
C46 C50 C52 110.9(5)
C51 C50 C52 112.2(5)
C46 C50 H50 107.7
C51 C50 H50 107.7
C52 C50 H50 107.7
C50 C51 H51A 109.5
C50 C51 H51B 109.5
H51A C51 H51B 109.5
C50 C51 H51C 109.5
H51A C51 H51C 109.5
H51B C51 H51C 109.5
C50 C52 H52A 109.5
C50 C52 H52B 109.5
H52A C52 H52B 109.5
C50 C52 H52C 109.5
H52A C52 H52C 109.5
H52B C52 H52C 109.5
C54 C53 H53A 109.5
C54 C53 H53B 109.5
H53A C53 H53B 109.5
C54 C53 H53C 109.5
H53A C53 H53C 109.5
H53B C53 H53C 109.5
C53 C54 N3 125.6(4)
C53 C54 C55 119.4(4)
N3 C54 C55 115.0(4)
C56 C55 C54 122.1(4)
C55 C56 C57 119.7(4)
C55 C56 Ti2 103.4(3)
C57 C56 Ti2 136.1(4)
C56 C57 H57A 109.5
C56 C57 H57B 109.5
H57A C57 H57B 109.5
C56 C57 H57C 109.5
H57A C57 H57C 109.5
H57B C57 H57C 109.5
N4 C58 C59 119.8(4)
N4 C58 C63 120.9(4)
C59 C58 C63 119.3(4)
C60 C59 C58 118.6(4)
C60 C59 C64 120.3(4)
C58 C59 C64 121.1(4)
C59 C60 C61 122.3(5)
C59 C60 H60 118.8
C61 C60 H60 118.8
C60 C61 C62 119.0(5)
C60 C61 H61 120.5
C62 C61 H61 120.5
C63 C62 C61 120.9(4)
C63 C62 H62 119.6
C61 C62 H62 119.6
C62 C63 C58 119.9(4)
C62 C63 C67 120.6(4)
C58 C63 C67 119.5(4)
C66 C64 C59 112.7(5)
C66 C64 C65 109.9(5)
C59 C64 C65 110.6(6)
C66 C64 H64 107.8
C59 C64 H64 107.8
C65 C64 H64 107.8
C64 C65 H65A 109.5
C64 C65 H65B 109.5
H65A C65 H65B 109.5
C64 C65 H65C 109.5
H65A C65 H65C 109.5
H65B C65 H65C 109.5
C64 C66 H66A 109.5
C64 C66 H66B 109.5
H66A C66 H66B 109.5
C64 C66 H66C 109.5
H66A C66 H66C 109.5
H66B C66 H66C 109.5
C63 C67 C68 111.2(4)
C63 C67 C69 112.1(4)
C68 C67 C69 111.0(4)
C63 C67 H67 107.4
C68 C67 H67 107.4
C69 C67 H67 107.4
C67 C68 H68A 109.5
C67 C68 H68B 109.5
H68A C68 H68B 109.5
C67 C68 H68C 109.5
H68A C68 H68C 109.5
H68B C68 H68C 109.5
C67 C69 H69A 109.5
C67 C69 H69B 109.5
H69A C69 H69B 109.5
C67 C69 H69C 109.5
H69A C69 H69C 109.5
H69B C69 H69C 109.5
Si2 C70 H70A 109.5
Si2 C70 H70B 109.5
H70A C70 H70B 109.5
Si2 C70 H70C 109.5
H70A C70 H70C 109.5
H70B C70 H70C 109.5
Si2 C71 H71A 109.5
Si2 C71 H71B 109.5
H71A C71 H71B 109.5
Si2 C71 H71C 109.5
H71A C71 H71C 109.5
H71B C71 H71C 109.5
Si2 C72 H72A 109.5
Si2 C72 H72B 109.5
H72A C72 H72B 109.5
Si2 C72 H72C 109.5
H72A C72 H72C 109.5
H72B C72 H72C 109.5
C76 C73 C74 109.5(5)
C76 C73 C75 109.7(4)
C74 C73 C75 106.8(5)
C76 C73 P4 115.9(4)
C74 C73 P4 105.7(3)
C75 C73 P4 108.8(4)
C73 C74 H74A 109.5
C73 C74 H74B 109.5
H74A C74 H74B 109.5
C73 C74 H74C 109.5
H74A C74 H74C 109.5
H74B C74 H74C 109.5
C73 C75 H75A 109.5
C73 C75 H75B 109.5
H75A C75 H75B 109.5
C73 C75 H75C 109.5
H75A C75 H75C 109.5
H75B C75 H75C 109.5
C73 C76 H76A 109.5
C73 C76 H76B 109.5
H76A C76 H76B 109.5
C73 C76 H76C 109.5
H76A C76 H76C 109.5
H76B C76 H76C 109.5
C80 C77 C79 107.9(5)
C80 C77 C78 109.0(5)
C79 C77 C78 110.1(5)
C80 C77 P4 103.0(4)
C79 C77 P4 116.6(4)
C78 C77 P4 109.7(5)
C77 C78 H78A 109.5
C77 C78 H78B 109.5
H78A C78 H78B 109.5
C77 C78 H78C 109.5
H78A C78 H78C 109.5
H78B C78 H78C 109.5
C77 C79 H79A 109.5
C77 C79 H79B 109.5
H79A C79 H79B 109.5
C77 C79 H79C 109.5
H79A C79 H79C 109.5
H79B C79 H79C 109.5
C77 C80 H80A 109.5
C77 C80 H80B 109.5
H80A C80 H80B 109.5
C77 C80 H80C 109.5
H80A C80 H80C 109.5
H80B C80 H80C 109.5
C81 O1 C84 108.9(5)
C81 O1 Li1 132.4(6)
C84 O1 Li1 118.7(5)
O1 C81 C82 105.4(7)
O1 C81 H81A 110.7
C82 C81 H81A 110.7
O1 C81 H81B 110.7
C82 C81 H81B 110.7
H81A C81 H81B 108.8
C83 C82 C81 103.7(8)
C83 C82 H82A 111
C81 C82 H82A 111
C83 C82 H82B 111
C81 C82 H82B 111
H82A C82 H82B 109
C82 C83 C84 104.7(7)
C82 C83 H83A 110.8
C84 C83 H83A 110.8
C82 C83 H83B 110.8
C84 C83 H83B 110.8
H83A C83 H83B 108.9
O1 C84 C83 105.3(6)
O1 C84 H84A 110.7
C83 C84 H84A 110.7
O1 C84 H84B 110.7
C83 C84 H84B 110.7
H84A C84 H84B 108.8
C85 O2 C88 108.29(19)
C85 O2 Li1 121.6(4)
C88 O2 Li1 127.3(4)
O2 C85 C86 105.5(4)
O2 C85 H85A 110.6
C86 C85 H85A 110.6
O2 C85 H85B 110.6
C86 C85 H85B 110.6
H85A C85 H85B 108.8
C87 C86 C85 107.1(6)
C87 C86 H86A 110.3
C85 C86 H86A 110.3
C87 C86 H86B 110.3
C85 C86 H86B 110.3
H86A C86 H86B 108.5
C86 C87 C88 102.4(5)
C86 C87 H87A 111.3
C88 C87 H87A 111.3
C86 C87 H87B 111.3
C88 C87 H87B 111.3
H87A C87 H87B 109.2
O2 C88 C87 105.0(4)
O2 C88 H88A 110.7
C87 C88 H88A 110.7
O2 C88 H88B 110.7
C87 C88 H88B 110.7
H88A C88 H88B 108.8
C92 O3 C89 104.0(6)
C92 O3 Li1 122.9(6)
C89 O3 Li1 133.0(5)
O3 C89 C90 106.0(6)
O3 C89 H89A 110.5
C90 C89 H89A 110.5
O3 C89 H89B 110.5
C90 C89 H89B 110.5
H89A C89 H89B 108.7
C89 C90 C91 106.9(7)
C89 C90 H90A 110.3
C91 C90 H90A 110.3
C89 C90 H90B 110.3
C91 C90 H90B 110.3
H90A C90 H90B 108.6
C92 C91 C90 103.3(6)
C92 C91 H91A 111.1
C90 C91 H91A 111.1
C92 C91 H91B 111.1
C90 C91 H91B 111.1
H91A C91 H91B 109.1
O3 C92 C91 108.9(8)
O3 C92 H92A 109.9
C91 C92 H92A 109.9
O3 C92 H92B 109.9
C91 C92 H92B 109.9
H92A C92 H92B 108.3
C93 O4 C96 108.1(5)
C93 O4 Li1 125.3(5)
C96 O4 Li1 125.9(5)
O4 C93 C94 107.6(6)
O4 C93 H93A 110.2
C94 C93 H93A 110.2
O4 C93 H93B 110.2
C94 C93 H93B 110.2
H93A C93 H93B 108.5
C95 C94 C93 105.6(6)
C95 C94 H94A 110.6
C93 C94 H94A 110.6
C95 C94 H94B 110.6
C93 C94 H94B 110.6
H94A C94 H94B 108.7
C96 C95 C94 104.9(6)
C96 C95 H95A 110.8
C94 C95 H95A 110.8
C96 C95 H95B 110.8
C94 C95 H95B 110.8
H95A C95 H95B 108.8
O4 C96 C95 108.8(6)
O4 C96 H96A 109.9
C95 C96 H96A 109.9
O4 C96 H96B 109.9
C95 C96 H96B 109.9
H96A C96 H96B 108.3
C100 O5 C97 108.0(4)
C100 O5 Li2 121.7(5)
C97 O5 Li2 127.2(5)
O5 C97 C98 106.8(5)
O5 C97 H97A 110.4
C98 C97 H97A 110.4
O5 C97 H97B 110.4
C98 C97 H97B 110.4
H97A C97 H97B 108.6
C97 C98 C99 103.0(5)
C97 C98 H98A 111.2
C99 C98 H98A 111.2
C97 C98 H98B 111.2
C99 C98 H98B 111.2
H98A C98 H98B 109.1
C100 C99 C98 101.7(5)
C100 C99 H99A 111.4
C98 C99 H99A 111.4
C100 C99 H99B 111.4
C98 C99 H99B 111.4
H99A C99 H99B 109.3
O5 C100 C99 105.2(5)
O5 C100 H10A 110.7
C99 C100 H10A 110.7
O5 C100 H10B 110.7
C99 C100 H10B 110.7
H10A C100 H10B 108.8
C104 O6 C101 106.7(6)
C104 O6 Li2 132.2(6)
C101 O6 Li2 121.2(6)
C102 C101 O6 102.5(6)
C102 C101 H10C 111.3
O6 C101 H10C 111.3
C102 C101 H10D 111.3
O6 C101 H10D 111.3
H10C C101 H10D 109.2
C103 C102 C101 110.0(9)
C103 C102 H10E 109.7
C101 C102 H10E 109.7
C103 C102 H10F 109.7
C101 C102 H10F 109.7
H10E C102 H10F 108.2
C102 C103 C104 104.0(7)
C102 C103 H10G 110.9
C104 C103 H10G 110.9
C102 C103 H10H 110.9
C104 C103 H10H 110.9
H10G C103 H10H 109
O6 C104 C103 105.0(6)
O6 C104 H10I 110.7
C103 C104 H10I 110.7
O6 C104 H10J 110.7
C103 C104 H10J 110.7
H10I C104 H10J 108.8
C105 O7 C108 111.5(7)
C105 O7 Li2 129.3(6)
C108 O7 Li2 118.3(7)
O7 C105 C106 107.1(9)
O7 C105 H10K 110.3
C106 C105 H10K 110.3
O7 C105 H10L 110.3
C106 C105 H10L 110.3
H10K C105 H10L 108.6
C107 C106 C105 107.6(11)
C107 C106 H10M 110.2
C105 C106 H10M 110.2
C107 C106 H10N 110.2
C105 C106 H10N 110.2
H10M C106 H10N 108.5
C106 C107 C108 110.0(8)
C106 C107 H10O 109.7
C108 C107 H10O 109.7
C106 C107 H10P 109.7
C108 C107 H10P 109.7
H10O C107 H10P 108.2
O7 C108 C107 102.6(8)
O7 C108 H10Q 111.2
C107 C108 H10Q 111.2
O7 C108 H10R 111.2
C107 C108 H10R 111.2
H10Q C108 H10R 109.2
C112 O8 C109 109.0(2)
C112 O8 Li2 130.3(4)
C109 O8 Li2 119.3(4)
O8 C109 C110 101.9(5)
O8 C109 H10S 111.4
C110 C109 H10S 111.4
O8 C109 H10T 111.4
C110 C109 H10T 111.4
H10S C109 H10T 109.3
C111 C110 C109 105.4(5)
C111 C110 H11D 110.7
C109 C110 H11D 110.7
C111 C110 H11E 110.7
C109 C110 H11E 110.7
H11D C110 H11E 108.8
C110 C111 C112 106.5(5)
C110 C111 H11F 110.4
C112 C111 H11F 110.4
C110 C111 H11G 110.4
C112 C111 H11G 110.4
H11F C111 H11G 108.6
O8 C112 C111 104.6(4)
O8 C112 H11H 110.8
C111 C112 H11H 110.8
O8 C112 H11I 110.8
C111 C112 H11I 110.8
H11H C112 H11I 108.9
O3 Li1 O1 103.0(5)
O3 Li1 O2 105.3(4)
O1 Li1 O2 115.8(6)
O3 Li1 O4 118.7(6)
O1 Li1 O4 109.2(5)
O2 Li1 O4 105.3(5)
O8 Li2 O6 103.9(6)
O8 Li2 O5 113.0(6)
O6 Li2 O5 107.8(6)
O8 Li2 O7 107.5(6)
O6 Li2 O7 117.1(6)
O5 Li2 O7 107.7(6)
C14 N1 C1 117.6(4)
C14 N1 Ti1 110.8(3)
C1 N1 Ti1 130.6(3)
C18 N2 Ti1 169.8(3)
C54 N3 C41 118.3(4)
C54 N3 Ti2 109.9(3)
C41 N3 Ti2 130.8(3)
C58 N4 Ti2 176.7(3)
C32 Si1 C30 109.3(3)
C32 Si1 C31 106.2(3)
C30 Si1 C31 106.1(3)
C32 Si1 P1 113.6(2)
C30 Si1 P1 109.41(19)
C31 Si1 P1 111.9(2)
C70 Si2 C72 107.8(3)
C70 Si2 C71 108.5(3)
C72 Si2 C71 106.3(3)
C70 Si2 P3 108.25(19)
C72 Si2 P3 111.0(2)
C71 Si2 P3 114.82(19)
P2 P1 Si1 98.77(7)
P2 P1 Ti1 133.18(7)
Si1 P1 Ti1 112.19(6)
C37 P2 C33 109.3(2)
C37 P2 P1 107.94(18)
C33 P2 P1 101.76(17)
P4 P3 Si2 99.30(7)
P4 P3 Ti2 126.44(7)
Si2 P3 Ti2 108.53(6)
C77 P4 C73 109.0(2)
C77 P4 P3 101.07(18)
C73 P4 P3 108.13(18)
N2 Ti1 N1 114.57(16)
N2 Ti1 C16 114.67(17)
N1 Ti1 C16 85.86(16)
N2 Ti1 P1 114.79(12)
N1 Ti1 P1 113.27(11)
C16 Ti1 P1 110.37(15)
N4 Ti2 N3 114.45(17)
N4 Ti2 C56 114.51(17)
N3 Ti2 C56 86.48(16)
N4 Ti2 P3 113.80(13)
N3 Ti2 P3 112.93(11)
C56 Ti2 P3 111.85(15)

loop_
_geom_bond_atom_site_label_1
_geom_bond_atom_site_label_2
_geom_bond_distance
C1 C2 1.402(6)
C1 C6 1.408(6)
C1 N1 1.430(5)
C2 C3 1.399(6)
C2 C7 1.505(7)
C3 C4 1.379(8)
C3 H3 0.95
C4 C5 1.384(7)
C4 H4 0.95
C5 C6 1.391(6)
C5 H5 0.95
C6 C10 1.515(6)
C7 C9 1.509(8)
C7 C8 1.551(8)
C7 H7 1
C8 H8A 0.98
C8 H8B 0.98
C8 H8C 0.98
C9 H9A 0.98
C9 H9B 0.98
C9 H9C 0.98
C10 C11 1.533(7)
C10 C12 1.534(8)
C10 H10 1
C11 H11A 0.98
C11 H11B 0.98
C11 H11C 0.98
C12 H12A 0.98
C12 H12B 0.98
C12 H12C 0.98
C13 C14 1.353(6)
C13 H13A 0.98
C13 H13B 0.98
C13 H13C 0.98
C14 N1 1.387(5)
C14 C15 1.487(6)
C15 C16 1.340(6)
C16 C17 1.489(6)
C16 Ti1 2.113(4)
C17 H17A 0.98
C17 H17B 0.98
C17 H17C 0.98
C18 N2 1.381(5)
C18 C23 1.418(6)
C18 C19 1.429(6)
C19 C20 1.394(6)
C19 C24 1.499(6)
C20 C21 1.388(6)
C20 H20 0.95
C21 C22 1.385(6)
C21 H21 0.95
C22 C23 1.385(6)
C22 H22 0.95
C23 C27 1.516(6)
C24 C25 1.510(7)
C24 C26 1.527(6)
C24 H24 1
C25 H25A 0.98
C25 H25B 0.98
C25 H25C 0.98
C26 H26A 0.98
C26 H26B 0.98
C26 H26C 0.98
C27 C28 1.495(7)
C27 C29 1.522(7)
C27 H27 1
C28 H28A 0.98
C28 H28B 0.98
C28 H28C 0.98
C29 H29A 0.98
C29 H29B 0.98
C29 H29C 0.98
C30 Si1 1.863(6)
C30 H30A 0.98
C30 H30B 0.98
C30 H30C 0.98
C31 Si1 1.876(7)
C31 H31A 0.98
C31 H31B 0.98
C31 H31C 0.98
C32 Si1 1.858(6)
C32 H32A 0.98
C32 H32B 0.98
C32 H32C 0.98
C33 C34 1.521(7)
C33 C36 1.527(7)
C33 C35 1.542(8)
C33 P2 1.916(5)
C34 H34A 0.98
C34 H34B 0.98
C34 H34C 0.98
C35 H35A 0.98
C35 H35B 0.98
C35 H35C 0.98
C36 H36A 0.98
C36 H36B 0.98
C36 H36C 0.98
C37 C40 1.537(8)
C37 C39 1.545(8)
C37 C38 1.550(8)
C37 P2 1.884(5)
C38 H38A 0.98
C38 H38B 0.98
C38 H38C 0.98
C39 H39A 0.98
C39 H39B 0.98
C39 H39C 0.98
C40 H40A 0.98
C40 H40B 0.98
C40 H40C 0.98
C41 C42 1.400(6)
C41 C46 1.411(7)
C41 N3 1.424(5)
C42 C43 1.400(6)
C42 C47 1.508(7)
C43 C44 1.370(8)
C43 H43 0.95
C44 C45 1.365(8)
C44 H44 0.95
C45 C46 1.394(7)
C45 H45 0.95
C46 C50 1.517(7)
C47 C49 1.541(7)
C47 C48 1.544(7)
C47 H47 1
C48 H48A 0.98
C48 H48B 0.98
C48 H48C 0.98
C49 H49A 0.98
C49 H49B 0.98
C49 H49C 0.98
C50 C51 1.536(9)
C50 C52 1.543(9)
C50 H50 1
C51 H51A 0.98
C51 H51B 0.98
C51 H51C 0.98
C52 H52A 0.98
C52 H52B 0.98
C52 H52C 0.98
C53 C54 1.349(7)
C53 H53A 0.98
C53 H53B 0.98
C53 H53C 0.98
C54 N3 1.388(6)
C54 C55 1.487(6)
C55 C56 1.349(7)
C56 C57 1.491(6)
C56 Ti2 2.103(4)
C57 H57A 0.98
C57 H57B 0.98
C57 H57C 0.98
C58 N4 1.381(5)
C58 C59 1.411(6)
C58 C63 1.417(6)
C59 C60 1.384(7)
C59 C64 1.511(7)
C60 C61 1.385(7)
C60 H60 0.95
C61 C62 1.386(7)
C61 H61 0.95
C62 C63 1.384(6)
C62 H62 0.95
C63 C67 1.506(6)
C64 C66 1.511(9)
C64 C65 1.525(10)
C64 H64 1
C65 H65A 0.98
C65 H65B 0.98
C65 H65C 0.98
C66 H66A 0.98
C66 H66B 0.98
C66 H66C 0.98
C67 C68 1.517(7)
C67 C69 1.533(7)
C67 H67 1
C68 H68A 0.98
C68 H68B 0.98
C68 H68C 0.98
C69 H69A 0.98
C69 H69B 0.98
C69 H69C 0.98
C70 Si2 1.870(6)
C70 H70A 0.98
C70 H70B 0.98
C70 H70C 0.98
C71 Si2 1.879(6)
C71 H71A 0.98
C71 H71B 0.98
C71 H71C 0.98
C72 Si2 1.874(6)
C72 H72A 0.98
C72 H72B 0.98
C72 H72C 0.98
C73 C76 1.515(7)
C73 C74 1.528(8)
C73 C75 1.534(7)
C73 P4 1.907(6)
C74 H74A 0.98
C74 H74B 0.98
C74 H74C 0.98
C75 H75A 0.98
C75 H75B 0.98
C75 H75C 0.98
C76 H76A 0.98
C76 H76B 0.98
C76 H76C 0.98
C77 C80 1.535(8)
C77 C79 1.540(8)
C77 C78 1.548(8)
C77 P4 1.895(6)
C78 H78A 0.98
C78 H78B 0.98
C78 H78C 0.98
C79 H79A 0.98
C79 H79B 0.98
C79 H79C 0.98
C80 H80A 0.98
C80 H80B 0.98
C80 H80C 0.98
O1 C81 1.433(8)
O1 C84 1.474(8)
O1 Li1 1.932(10)
C81 C82 1.509(13)
C81 H81A 0.99
C81 H81B 0.99
C82 C83 1.468(13)
C82 H82A 0.99
C82 H82B 0.99
C83 C84 1.524(9)
C83 H83A 0.99
C83 H83B 0.99
C84 H84A 0.99
C84 H84B 0.99
O2 C85 1.4296(19)
O2 C88 1.4314(19)
O2 Li1 1.954(10)
C85 C86 1.471(2)
C85 H85A 0.99
C85 H85B 0.99
C86 C87 1.457(2)
C86 H86A 0.99
C86 H86B 0.99
C87 C88 1.472(2)
C87 H87A 0.99
C87 H87B 0.99
C88 H88A 0.99
C88 H88B 0.99
O3 C92 1.411(8)
O3 C89 1.445(8)
O3 Li1 1.910(10)
C89 C90 1.480(11)
C89 H89A 0.99
C89 H89B 0.99
C90 C91 1.480(11)
C90 H90A 0.99
C90 H90B 0.99
C91 C92 1.462(11)
C91 H91A 0.99
C91 H91B 0.99
C92 H92A 0.99
C92 H92B 0.99
O4 C93 1.424(8)
O4 C96 1.441(7)
O4 Li1 1.981(12)
C93 C94 1.489(10)
C93 H93A 0.99
C93 H93B 0.99
C94 C95 1.476(10)
C94 H94A 0.99
C94 H94B 0.99
C95 C96 1.463(11)
C95 H95A 0.99
C95 H95B 0.99
C96 H96A 0.99
C96 H96B 0.99
O5 C100 1.433(6)
O5 C97 1.455(7)
O5 Li2 1.930(11)
C97 C98 1.505(9)
C97 H97A 0.99
C97 H97B 0.99
C98 C99 1.510(9)
C98 H98A 0.99
C98 H98B 0.99
C99 C100 1.499(9)
C99 H99A 0.99
C99 H99B 0.99
C100 H10A 0.99
C100 H10B 0.99
O6 C104 1.422(8)
O6 C101 1.462(9)
O6 Li2 1.890(13)
C101 C102 1.454(12)
C101 H10C 0.99
C101 H10D 0.99
C102 C103 1.453(13)
C102 H10E 0.99
C102 H10F 0.99
C103 C104 1.495(12)
C103 H10G 0.99
C103 H10H 0.99
C104 H10I 0.99
C104 H10J 0.99
O7 C105 1.398(11)
O7 C108 1.434(9)
O7 Li2 1.930(14)
C105 C106 1.464(13)
C105 H10K 0.99
C105 H10L 0.99
C106 C107 1.369(14)
C106 H10M 0.99
C106 H10N 0.99
C107 C108 1.516(14)
C107 H10O 0.99
C107 H10P 0.99
C108 H10Q 0.99
C108 H10R 0.99
O8 C112 1.426(2)
O8 C109 1.428(2)
O8 Li2 1.875(11)
C109 C110 1.464(2)
C109 H10S 0.99
C109 H10T 0.99
C110 C111 1.462(2)
C110 H11D 0.99
C110 H11E 0.99
C111 C112 1.471(2)
C111 H11F 0.99
C111 H11G 0.99
C112 H11H 0.99
C112 H11I 0.99
N1 Ti1 1.986(3)
N2 Ti1 1.736(4)
N3 Ti2 1.972(4)
N4 Ti2 1.735(4)
Si1 P1 2.2342(18)
Si2 P3 2.2273(17)
P1 P2 2.1799(17)
P1 Ti1 2.4840(15)
P3 P4 2.1806(17)
P3 Ti2 2.4874(14)

loop_
_geom_torsion_atom_site_label_1
_geom_torsion_atom_site_label_2
_geom_torsion_atom_site_label_3
_geom_torsion_atom_site_label_4
_geom_torsion
C6 C1 C2 C3 0.5(7)
N1 C1 C2 C3 176.1(4)
C6 C1 C2 C7 179.8(4)
N1 C1 C2 C7 -4.5(7)
C1 C2 C3 C4 -0.8(7)
C7 C2 C3 C4 179.8(5)
C2 C3 C4 C5 1.1(8)
C3 C4 C5 C6 -1.1(8)
C4 C5 C6 C1 0.8(7)
C4 C5 C6 C10 -178.5(5)
C2 C1 C6 C5 -0.5(7)
N1 C1 C6 C5 -176.2(4)
C2 C1 C6 C10 178.8(4)
N1 C1 C6 C10 3.1(6)
C3 C2 C7 C9 -58.6(6)
C1 C2 C7 C9 122.0(5)
C3 C2 C7 C8 65.1(6)
C1 C2 C7 C8 -114.2(5)
C5 C6 C10 C11 -62.9(6)
C1 C6 C10 C11 117.8(5)
C5 C6 C10 C12 61.0(6)
C1 C6 C10 C12 -118.2(5)
C13 C14 C15 C16 176.3(5)
N1 C14 C15 C16 -2.9(7)
C14 C15 C16 C17 -177.1(5)
C14 C15 C16 Ti1 11.2(6)
N2 C18 C19 C20 -178.0(4)
C23 C18 C19 C20 1.3(6)
N2 C18 C19 C24 -2.3(6)
C23 C18 C19 C24 177.0(4)
C18 C19 C20 C21 -1.5(7)
C24 C19 C20 C21 -177.1(4)
C19 C20 C21 C22 1.5(7)
C20 C21 C22 C23 -1.4(7)
C21 C22 C23 C18 1.3(7)
C21 C22 C23 C27 -177.2(4)
N2 C18 C23 C22 178.1(4)
C19 C18 C23 C22 -1.2(6)
N2 C18 C23 C27 -3.5(6)
C19 C18 C23 C27 177.3(4)
C20 C19 C24 C25 88.3(5)
C18 C19 C24 C25 -87.3(5)
C20 C19 C24 C26 -36.9(6)
C18 C19 C24 C26 147.5(4)
C22 C23 C27 C28 -27.6(6)
C18 C23 C27 C28 153.9(4)
C22 C23 C27 C29 98.5(5)
C18 C23 C27 C29 -79.9(5)
C46 C41 C42 C43 -0.3(7)
N3 C41 C42 C43 175.7(4)
C46 C41 C42 C47 179.7(5)
N3 C41 C42 C47 -4.3(7)
C41 C42 C43 C44 -0.6(7)
C47 C42 C43 C44 179.4(5)
C42 C43 C44 C45 1.7(8)
C43 C44 C45 C46 -1.8(9)
C44 C45 C46 C41 0.9(9)
C44 C45 C46 C50 -178.9(6)
C42 C41 C46 C45 0.2(8)
N3 C41 C46 C45 -175.9(5)
C42 C41 C46 C50 180.0(5)
N3 C41 C46 C50 3.9(8)
C43 C42 C47 C49 -62.3(6)
C41 C42 C47 C49 117.6(5)
C43 C42 C47 C48 61.3(6)
C41 C42 C47 C48 -118.7(5)
C45 C46 C50 C51 -61.1(8)
C41 C46 C50 C51 119.1(6)
C45 C46 C50 C52 63.9(7)
C41 C46 C50 C52 -115.9(6)
C53 C54 C55 C56 174.4(6)
N3 C54 C55 C56 -3.2(8)
C54 C55 C56 C57 -174.2(5)
C54 C55 C56 Ti2 14.0(6)
N4 C58 C59 C60 -180.0(5)
C63 C58 C59 C60 -1.9(8)
N4 C58 C59 C64 -1.3(8)
C63 C58 C59 C64 176.8(5)
C58 C59 C60 C61 -0.3(10)
C64 C59 C60 C61 -179.0(6)
C59 C60 C61 C62 1.4(10)
C60 C61 C62 C63 -0.4(9)
C61 C62 C63 C58 -1.8(8)
C61 C62 C63 C67 179.8(5)
N4 C58 C63 C62 -179.0(4)
C59 C58 C63 C62 2.9(7)
N4 C58 C63 C67 -0.6(7)
C59 C58 C63 C67 -178.7(5)
C60 C59 C64 C66 54.9(8)
C58 C59 C64 C66 -123.8(6)
C60 C59 C64 C65 -68.6(8)
C58 C59 C64 C65 112.7(6)
C62 C63 C67 C68 81.9(6)
C58 C63 C67 C68 -96.5(5)
C62 C63 C67 C69 -43.0(6)
C58 C63 C67 C69 138.5(4)
C84 O1 C81 C82 -21.0(9)
Li1 O1 C81 C82 155.9(7)
O1 C81 C82 C83 33.9(8)
C81 C82 C83 C84 -33.0(8)
C81 O1 C84 C83 0.5(8)
Li1 O1 C84 C83 -176.9(6)
C82 C83 C84 O1 20.7(8)
C88 O2 C85 C86 -8.9(9)
Li1 O2 C85 C86 153.3(7)
O2 C85 C86 C87 -13.2(12)
C85 C86 C87 C88 29.1(12)
C85 O2 C88 C87 27.3(8)
Li1 O2 C88 C87 -133.5(7)
C86 C87 C88 O2 -34.2(10)
C92 O3 C89 C90 29.5(9)
Li1 O3 C89 C90 -147.3(7)
O3 C89 C90 C91 -14.8(11)
C89 C90 C91 C92 -5.3(10)
C89 O3 C92 C91 -34.1(8)
Li1 O3 C92 C91 143.1(6)
C90 C91 C92 O3 24.5(9)
C96 O4 C93 C94 -6.7(8)
Li1 O4 C93 C94 164.8(5)
O4 C93 C94 C95 18.2(8)
C93 C94 C95 C96 -22.1(8)
C93 O4 C96 C95 -7.6(8)
Li1 O4 C96 C95 -179.0(5)
C94 C95 C96 O4 18.7(8)
C100 O5 C97 C98 -1.7(7)
Li2 O5 C97 C98 158.4(6)
O5 C97 C98 C99 -22.0(7)
C97 C98 C99 C100 36.1(7)
C97 O5 C100 C99 25.1(6)
Li2 O5 C100 C99 -136.3(6)
C98 C99 C100 O5 -38.1(7)
C104 O6 C101 C102 -32.8(9)
Li2 O6 C101 C102 147.2(8)
O6 C101 C102 C103 19.1(12)
C101 C102 C103 C104 0.8(12)
C101 O6 C104 C103 34.1(8)
Li2 O6 C104 C103 -146.0(7)
C102 C103 C104 O6 -21.2(9)
C108 O7 C105 C106 -8.9(13)
Li2 O7 C105 C106 160.0(9)
O7 C105 C106 C107 11.2(15)
C105 C106 C107 C108 -9.4(16)
C105 O7 C108 C107 3.2(11)
Li2 O7 C108 C107 -167.0(7)
C106 C107 C108 O7 4.1(13)
C112 O8 C109 C110 35.2(9)
Li2 O8 C109 C110 -157.2(8)
O8 C109 C110 C111 -33.4(10)
C109 C110 C111 C112 20.4(11)
C109 O8 C112 C111 -22.8(9)
Li2 O8 C112 C111 171.4(9)
C110 C111 C112 O8 0.8(9)
C112 O8 Li2 O6 -144.9(8)
C109 O8 Li2 O6 50.6(10)
C112 O8 Li2 O5 -28.3(12)
C109 O8 Li2 O5 167.2(7)
C112 O8 Li2 O7 90.4(9)
C109 O8 Li2 O7 -74.1(9)
C104 O6 Li2 O8 -105.9(7)
C101 O6 Li2 O8 74.0(8)
C104 O6 Li2 O5 134.0(6)
C101 O6 Li2 O5 -46.1(8)
C104 O6 Li2 O7 12.5(10)
C101 O6 Li2 O7 -167.6(6)
C13 C14 N1 C1 -17.1(7)
C15 C14 N1 C1 162.0(4)
C13 C14 N1 Ti1 172.8(5)
C15 C14 N1 Ti1 -8.1(5)
C2 C1 N1 C14 109.8(5)
C6 C1 N1 C14 -74.5(5)
C2 C1 N1 Ti1 -82.3(5)
C6 C1 N1 Ti1 93.4(5)
C23 C18 N2 Ti1 -80.2(17)
C19 C18 N2 Ti1 99.1(16)
C53 C54 N3 C41 -19.1(8)
C55 C54 N3 C41 158.4(4)
C53 C54 N3 Ti2 171.7(5)
C55 C54 N3 Ti2 -10.8(5)
C42 C41 N3 C54 112.0(5)
C46 C41 N3 C54 -72.0(6)
C42 C41 N3 Ti2 -81.5(5)
C46 C41 N3 Ti2 94.5(5)
C40 C37 P2 C33 -165.4(4)
C39 C37 P2 C33 -45.0(5)
C38 C37 P2 C33 80.2(4)
C40 C37 P2 P1 -55.5(4)
C39 C37 P2 P1 64.9(4)
C38 C37 P2 P1 -169.9(3)
C80 C77 P4 C73 -174.3(4)
C79 C77 P4 C73 67.8(5)
C78 C77 P4 C73 -58.3(5)
C80 C77 P4 P3 72.0(4)
C79 C77 P4 P3 -45.9(4)
C78 C77 P4 P3 -172.0(4)
C18 N2 Ti1 N1 -18.6(17)
C18 N2 Ti1 C16 78.5(16)
C18 N2 Ti1 P1 -152.2(16)
